data_4322644
loop_
_publ_author_name
'R. Krishna Kumar'
'S. Balasubramanian'
'Israel Goldberg'

_publ_section_title
;
 Supramolecular Multiporphyrin Architecture. Coordination Polymers and
 Open Networks in Crystals of Tetrakis(4-cyanophenyl)- and
 Tetrakis(4-nitrophenyl)metalloporphyrin
;
_journal_name_full 'Inorganic Chemistry'
_journal_page_first 541
_journal_page_last 552
_journal_paper_doi 10.1021/ic971259u
_journal_volume 37
_journal_year 1998
_chemical_formula_moiety 'C48 H24 N8 Zn . 2(C9 H10 O2)'
_chemical_formula_sum 'C66 H44 N8 O4 Zn'
_chemical_formula_weight 1078.46
_chemical_name_systematic
; 
 zinc(II)-tetra(4-cyanophenyl)porphyrin diethylbenzoate solvate
;
_space_group_IT_number 2
_symmetry_cell_setting triclinic
_symmetry_space_group_name_Hall '-P 1'
_symmetry_space_group_name_H-M 'P -1'
_atom_sites_solution_hydrogens geom
_atom_sites_solution_primary direct
_atom_sites_solution_secondary difmap
_audit_creation_method SHELXL
_cell_angle_alpha 85.17(2)
_cell_angle_beta 82.09(2)
_cell_angle_gamma 87.790(10)
_cell_formula_units_Z 2
_cell_length_a 11.578(2)
_cell_length_b 13.579(2)
_cell_length_c 17.387(5)
_cell_measurement_temperature 298(2)
_cell_volume 2696.9(10)
_diffrn_ambient_temperature 298(2)
_diffrn_radiation_monochromator graphite
_diffrn_radiation_source 'fine-focus sealed tube'
_diffrn_radiation_type MoK\a
_diffrn_radiation_wavelength 0.71070
_diffrn_reflns_av_R_equivalents 0.0000
_diffrn_reflns_av_sigmaI/netI 0.1321
_diffrn_reflns_limit_h_max 11
_diffrn_reflns_limit_h_min 0
_diffrn_reflns_limit_k_max 13
_diffrn_reflns_limit_k_min -13
_diffrn_reflns_limit_l_max 17
_diffrn_reflns_limit_l_min -17
_diffrn_reflns_number 4927
_diffrn_reflns_theta_max 20.98
_diffrn_reflns_theta_min 1.51
_exptl_absorpt_coefficient_mu 0.514
_exptl_crystal_density_diffrn 1.328
_exptl_crystal_F_000 1116
_refine_diff_density_max 0.257
_refine_diff_density_min -0.256
_refine_diff_density_rms 0.058
_refine_ls_extinction_method none
_refine_ls_goodness_of_fit_all 0.995
_refine_ls_goodness_of_fit_obs 1.105
_refine_ls_matrix_type full
_refine_ls_number_parameters 712
_refine_ls_number_reflns 4926
_refine_ls_number_restraints 0
_refine_ls_restrained_S_all 1.012
_refine_ls_restrained_S_obs 1.105
_refine_ls_R_factor_all 0.1114
_refine_ls_R_factor_obs 0.0668
_refine_ls_shift/esd_max -0.004
_refine_ls_shift/esd_mean 0.001
_refine_ls_structure_factor_coef Fsqd
_refine_ls_weighting_details 'w=1/[\s^2^(Fo^2^)+(0.0541P)^2^+0.0000P] where P=(Fo^2^+2Fc^2^)/3'
_refine_ls_weighting_scheme calc
_refine_ls_wR_factor_all 0.1558
_refine_ls_wR_factor_obs 0.1328
_reflns_number_observed 3244
_reflns_number_total 4927
_reflns_observed_criterion >2sigma(I)
_cod_data_source_file ic971259u_05.cif
_cod_data_source_block 5
_cod_depositor_comments
;
The following automatic conversions were performed:

'_refine_ls_weighting_scheme' value 'calc
w=1/[\s^2^(Fo^2^)+(0.0541P)^2^+0.0000P] where P=(Fo^2^+2Fc^2^)/3' was
changed to 'calc'. New tag '_refine_ls_weighting_details' was
created. The value of the new tag was set to
'w=1/[\s^2^(Fo^2^)+(0.0541P)^2^+0.0000P] where P=(Fo^2^+2Fc^2^)/3'.

Automatic conversion script
Id: cif_fix_values 3143 2015-03-26 13:38:13Z robertas 
;
_cod_database_code 4322644

loop_
_symmetry_equiv_pos_as_xyz
'x, y, z'
'-x, -y, -z'

loop_
_atom_site_aniso_label
_atom_site_aniso_U_11
_atom_site_aniso_U_22
_atom_site_aniso_U_33
_atom_site_aniso_U_23
_atom_site_aniso_U_13
_atom_site_aniso_U_12
Zn57 0.0560(7) 0.0430(6) 0.0265(6) -0.0085(4) -0.0056(5) 0.0121(5)
N1 0.054(5) 0.038(4) 0.023(4) -0.008(3) -0.004(3) 0.018(4)
N2 0.062(5) 0.046(4) 0.019(4) -0.006(3) -0.003(3) 0.023(4)
N3 0.049(5) 0.041(4) 0.031(5) -0.007(3) -0.006(3) 0.017(4)
N4 0.051(4) 0.032(4) 0.027(4) -0.007(3) -0.006(3) 0.006(4)
C5 0.054(6) 0.036(5) 0.026(6) -0.015(4) -0.008(4) 0.012(5)
C6 0.064(6) 0.031(5) 0.028(6) -0.006(4) -0.003(5) 0.008(5)
C7 0.060(6) 0.036(5) 0.028(6) -0.009(4) -0.005(4) 0.015(5)
C8 0.079(7) 0.060(6) 0.041(6) -0.016(5) -0.015(5) 0.035(5)
C9 0.114(8) 0.054(6) 0.032(6) -0.009(5) -0.026(6) 0.052(6)
C10 0.076(7) 0.047(6) 0.020(6) -0.002(4) -0.007(5) 0.012(5)
C11 0.064(6) 0.052(6) 0.018(5) -0.006(4) -0.005(4) 0.011(5)
C12 0.057(6) 0.044(5) 0.028(6) -0.010(4) 0.003(5) 0.012(5)
C13 0.099(8) 0.068(7) 0.031(6) -0.003(5) -0.005(6) 0.039(6)
C14 0.076(7) 0.074(7) 0.033(6) -0.011(5) 0.009(5) 0.033(6)
C15 0.056(6) 0.038(5) 0.036(6) 0.000(4) -0.003(5) 0.018(5)
C16 0.045(6) 0.047(6) 0.036(6) -0.006(5) 0.002(4) 0.011(5)
C17 0.049(6) 0.043(6) 0.027(6) 0.002(4) -0.010(4) 0.002(5)
C18 0.063(6) 0.042(6) 0.038(6) -0.007(5) -0.007(5) 0.019(5)
C19 0.059(6) 0.069(7) 0.034(6) -0.008(5) -0.014(5) 0.023(5)
C20 0.045(6) 0.053(6) 0.033(6) -0.002(5) -0.022(4) 0.004(5)
C21 0.047(5) 0.034(5) 0.027(6) -0.011(4) -0.012(4) 0.008(4)
C22 0.038(5) 0.052(6) 0.021(5) -0.002(4) -0.009(4) -0.005(5)
C23 0.057(6) 0.044(6) 0.031(5) -0.021(5) -0.005(5) 0.016(5)
C24 0.052(6) 0.043(5) 0.032(6) -0.017(4) -0.002(4) 0.014(5)
C26 0.049(6) 0.043(6) 0.054(6) -0.001(5) 0.004(5) -0.002(5)
C25 0.056(7) 0.036(6) 0.024(5) -0.009(4) -0.005(4) 0.010(5)
C27 0.053(6) 0.056(7) 0.054(6) -0.018(5) 0.007(5) 0.009(6)
C28 0.056(7) 0.032(6) 0.047(6) -0.014(5) -0.013(5) 0.013(5)
C29 0.047(6) 0.047(6) 0.077(7) -0.003(5) -0.003(5) 0.000(5)
C30 0.046(6) 0.049(7) 0.064(7) -0.010(5) 0.001(5) 0.009(5)
C31 0.060(7) 0.051(7) 0.071(7) -0.017(6) -0.005(5) 0.010(6)
N32 0.068(6) 0.056(6) 0.122(8) -0.017(5) 0.013(5) 0.017(5)
C33 0.045(6) 0.043(6) 0.022(5) -0.003(4) -0.008(5) 0.008(5)
C34 0.049(6) 0.079(7) 0.032(6) -0.002(5) -0.018(5) -0.014(5)
C35 0.058(7) 0.065(7) 0.047(7) 0.012(5) -0.004(5) -0.001(5)
C36 0.035(6) 0.067(7) 0.036(6) 0.001(5) -0.007(5) -0.002(5)
C37 0.068(7) 0.060(7) 0.035(6) -0.003(5) -0.013(5) -0.012(5)
C38 0.072(7) 0.055(6) 0.026(6) -0.001(5) -0.007(5) -0.010(5)
C39 0.059(7) 0.088(8) 0.039(7) -0.010(6) -0.014(5) 0.009(6)
N40 0.107(7) 0.112(8) 0.046(6) -0.001(6) -0.027(5) -0.003(6)
C41 0.042(6) 0.056(7) 0.035(6) -0.013(5) -0.005(4) 0.020(5)
C42 0.058(7) 0.062(7) 0.100(9) -0.036(6) -0.035(6) 0.024(6)
C43 0.086(9) 0.046(7) 0.101(9) -0.030(6) -0.032(7) 0.021(6)
C44 0.052(7) 0.065(8) 0.061(7) -0.018(6) -0.013(5) 0.020(6)
C45 0.060(7) 0.074(8) 0.102(9) -0.020(7) -0.001(6) 0.008(7)
C46 0.058(7) 0.059(7) 0.092(8) -0.030(6) -0.012(6) 0.017(6)
C47 0.089(8) 0.079(8) 0.065(8) -0.030(6) -0.031(6) 0.049(7)
N48 0.120(8) 0.124(8) 0.098(8) -0.059(6) -0.043(6) 0.081(7)
C49 0.062(7) 0.036(5) 0.024(6) 0.001(4) 0.007(5) 0.019(5)
C50 0.088(8) 0.056(7) 0.035(7) 0.003(5) -0.005(6) 0.000(6)
C51 0.067(7) 0.073(7) 0.051(7) -0.010(6) -0.015(6) 0.001(6)
C52 0.050(6) 0.056(6) 0.029(6) -0.008(5) -0.005(5) 0.010(5)
C53 0.072(8) 0.074(7) 0.038(7) 0.003(5) -0.006(5) -0.013(6)
C54 0.077(8) 0.104(9) 0.036(7) -0.002(6) -0.027(6) -0.016(6)
C55 0.079(7) 0.066(7) 0.032(7) -0.003(5) -0.009(5) 0.021(5)
N56 0.114(7) 0.104(7) 0.030(5) -0.006(5) -0.008(5) 0.028(6)
O58 0.068(5) 0.059(4) 0.051(4) -0.009(3) -0.011(4) -0.008(3)
C59 0.070(8) 0.040(6) 0.059(7) -0.008(6) 0.002(6) -0.003(6)
O60 0.085(5) 0.080(5) 0.095(6) -0.047(5) -0.038(4) 0.030(4)
C61 0.101(9) 0.110(10) 0.115(11) -0.054(8) -0.039(8) 0.049(8)
C62 0.220(17) 0.170(15) 0.183(16) -0.121(13) -0.117(14) 0.117(13)
C63 0.075(7) 0.039(6) 0.040(6) -0.003(5) -0.004(5) 0.007(5)
C64 0.099(9) 0.064(7) 0.044(7) -0.023(5) -0.011(6) 0.019(6)
C65 0.105(9) 0.108(9) 0.068(8) -0.029(7) -0.028(7) 0.049(8)
C66 0.142(11) 0.105(10) 0.066(9) -0.022(7) -0.043(8) 0.073(9)
C67 0.126(10) 0.087(8) 0.054(8) -0.018(6) -0.020(7) 0.050(8)
C68 0.083(8) 0.063(7) 0.057(7) -0.014(6) -0.010(6) 0.031(6)
O69 0.107(6) 0.067(5) 0.107(7) -0.030(5) 0.012(5) -0.011(4)
C70 0.086(9) 0.060(8) 0.082(10) -0.001(7) 0.003(8) -0.004(7)
O71 0.131(8) 0.106(7) 0.118(7) -0.035(5) -0.051(6) 0.051(6)
C72 0.206(16) 0.079(10) 0.139(14) -0.028(9) -0.025(12) 0.059(11)
C73 0.269(21) 0.135(14) 0.137(15) -0.026(11) -0.075(14) 0.109(15)
C74 0.071(8) 0.060(7) 0.064(8) -0.008(6) -0.006(6) -0.003(6)
C75 0.087(9) 0.079(8) 0.067(8) -0.021(6) -0.014(7) -0.005(7)
C76 0.080(8) 0.098(9) 0.073(8) -0.003(7) -0.026(7) 0.005(8)
C77 0.091(10) 0.091(9) 0.073(9) -0.026(7) -0.016(7) 0.015(8)
C78 0.084(9) 0.081(9) 0.079(8) -0.035(7) -0.023(7) -0.001(7)
C79 0.088(8) 0.069(7) 0.073(8) -0.021(6) -0.024(6) 0.017(7)

loop_
_atom_site_label
_atom_site_type_symbol
_atom_site_fract_x
_atom_site_fract_y
_atom_site_fract_z
_atom_site_U_iso_or_equiv
_atom_site_thermal_displace_type
_atom_site_occupancy
_atom_site_calc_flag
_atom_site_refinement_flags
_atom_site_disorder_group
Zn57 Zn 0.11797(9) 0.17150(7) 0.27466(6) 0.0419(3) Uani 1 d . .
N1 N 0.1983(5) 0.0629(4) 0.3401(4) 0.038(2) Uani 1 d . .
N2 N 0.0262(6) 0.2173(5) 0.3755(4) 0.043(2) Uani 1 d . .
N3 N 0.0076(5) 0.2555(5) 0.2126(4) 0.041(2) Uani 1 d . .
N4 N 0.1742(5) 0.0977(4) 0.1767(3) 0.036(2) Uani 1 d . .
C5 C 0.2489(7) 0.0172(6) 0.1729(4) 0.038(2) Uani 1 d . .
C6 C 0.2947(7) -0.0350(5) 0.2337(5) 0.041(2) Uani 1 d . .
C7 C 0.2708(7) -0.0139(6) 0.3125(5) 0.041(2) Uani 1 d . .
C8 C 0.3200(8) -0.0658(6) 0.3764(5) 0.059(3) Uani 1 d . .
H8 H 0.3715(8) -0.1201(6) 0.3739(5) 0.071 Uiso 1 calc R .
C9 C 0.2768(8) -0.0204(6) 0.4405(5) 0.066(3) Uani 1 d . .
H9 H 0.2935(8) -0.0382(6) 0.4907(5) 0.079 Uiso 1 calc R .
C10 C 0.2008(8) 0.0598(6) 0.4186(5) 0.048(2) Uani 1 d . .
C11 C 0.1309(7) 0.1201(6) 0.4702(4) 0.045(2) Uani 1 d . .
C12 C 0.0496(7) 0.1907(6) 0.4499(5) 0.043(2) Uani 1 d . .
C13 C -0.0267(8) 0.2450(7) 0.5045(5) 0.067(3) Uani 1 d . .
H13 H -0.0284(8) 0.2407(7) 0.5583(5) 0.081 Uiso 1 calc R .
C14 C -0.0950(8) 0.3033(7) 0.4626(5) 0.063(3) Uani 1 d . .
H14 H -0.1547(8) 0.3455(7) 0.4826(5) 0.076 Uiso 1 calc R .
C15 C -0.0604(7) 0.2894(6) 0.3813(5) 0.044(2) Uani 1 d . .
C16 C -0.1055(7) 0.3418(6) 0.3201(5) 0.043(2) Uani 1 d . .
C17 C -0.0717(7) 0.3262(6) 0.2409(5) 0.039(2) Uani 1 d . .
C18 C -0.1179(7) 0.3817(6) 0.1769(5) 0.048(2) Uani 1 d . .
H18 H -0.1717(7) 0.4343(6) 0.1801(5) 0.057 Uiso 1 calc R .
C19 C -0.0674(7) 0.3420(6) 0.1118(5) 0.054(3) Uani 1 d . .
H19 H -0.0805(7) 0.3628(6) 0.0613(5) 0.065 Uiso 1 calc R .
C20 C 0.0096(7) 0.2626(6) 0.1328(5) 0.042(2) Uani 1 d . .
C21 C 0.0732(7) 0.2021(5) 0.0808(4) 0.035(2) Uani 1 d . .
C22 C 0.1472(7) 0.1231(6) 0.1029(5) 0.036(2) Uani 1 d . .
C23 C 0.2097(7) 0.0578(6) 0.0503(5) 0.043(2) Uani 1 d . .
H23 H 0.2087(7) 0.0599(6) -0.0032(5) 0.052 Uiso 1 calc R .
C24 C 0.2706(7) -0.0074(6) 0.0932(4) 0.042(2) Uani 1 d . .
H24 H 0.3183(7) -0.0592(6) 0.0745(4) 0.051 Uiso 1 calc R .
C26 C 0.4868(8) -0.1073(6) 0.1784(5) 0.050(2) Uani 1 d . .
H26 H 0.5144(8) -0.0436(6) 0.1671(5) 0.060 Uiso 1 calc R .
C25 C 0.3746(7) -0.1212(6) 0.2154(4) 0.039(2) Uani 1 d . .
C27 C 0.5587(8) -0.1877(7) 0.1581(5) 0.055(3) Uani 1 d . .
H27 H 0.6337(8) -0.1772(7) 0.1324(5) 0.066 Uiso 1 calc R .
C28 C 0.5206(8) -0.2823(6) 0.1753(5) 0.044(2) Uani 1 d . .
C29 C 0.4082(8) -0.2966(6) 0.2134(5) 0.058(3) Uani 1 d . .
H29 H 0.3807(8) -0.3603(6) 0.2252(5) 0.069 Uiso 1 calc R .
C30 C 0.3377(7) -0.2167(7) 0.2337(5) 0.054(3) Uani 1 d . .
H30 H 0.2634(7) -0.2272(7) 0.2605(5) 0.064 Uiso 1 calc R .
C31 C 0.5957(8) -0.3632(7) 0.1529(6) 0.061(3) Uani 1 d . .
N32 N 0.6590(7) -0.4273(6) 0.1366(5) 0.084(3) Uani 1 d . .
C33 C 0.0548(7) 0.2173(6) -0.0020(4) 0.036(2) Uani 1 d . .
C34 C 0.1152(7) 0.2891(7) -0.0499(5) 0.052(2) Uani 1 d . .
H34 H 0.1709(7) 0.3247(7) -0.0312(5) 0.062 Uiso 1 calc R .
C35 C 0.0932(8) 0.3088(7) -0.1267(5) 0.058(3) Uani 1 d . .
H35 H 0.1324(8) 0.3585(7) -0.1589(5) 0.070 Uiso 1 calc R .
C36 C 0.0128(7) 0.2537(7) -0.1543(5) 0.046(2) Uani 1 d . .
C37 C -0.0455(8) 0.1822(6) -0.1075(5) 0.053(3) Uani 1 d . .
H37 H -0.1002(8) 0.1457(6) -0.1265(5) 0.064 Uiso 1 calc R .
C38 C -0.0238(8) 0.1634(6) -0.0318(5) 0.051(2) Uani 1 d . .
H38 H -0.0631(8) 0.1132(6) -0.0003(5) 0.061 Uiso 1 calc R .
C39 C -0.0090(8) 0.2777(7) -0.2334(6) 0.062(3) Uani 1 d . .
N40 N -0.0297(8) 0.2929(7) -0.2952(5) 0.087(3) Uani 1 d . .
C41 C -0.1958(8) 0.4216(7) 0.3363(5) 0.045(2) Uani 1 d . .
C42 C -0.1659(8) 0.5090(7) 0.3618(6) 0.070(3) Uani 1 d . .
H42 H -0.0889(8) 0.5180(7) 0.3688(6) 0.084 Uiso 1 calc R .
C43 C -0.2484(10) 0.5843(7) 0.3773(6) 0.075(3) Uani 1 d . .
H43 H -0.2263(10) 0.6439(7) 0.3927(6) 0.090 Uiso 1 calc R .
C44 C -0.3604(9) 0.5703(7) 0.3698(5) 0.059(3) Uani 1 d . .
C45 C -0.3935(9) 0.4835(8) 0.3439(6) 0.079(3) Uani 1 d . .
H45 H -0.4706(9) 0.4747(8) 0.3371(6) 0.095 Uiso 1 calc R .
C46 C -0.3087(9) 0.4090(7) 0.3280(6) 0.069(3) Uani 1 d . .
H46 H -0.3303(9) 0.3498(7) 0.3114(6) 0.083 Uiso 1 calc R .
C47 C -0.4461(9) 0.6474(8) 0.3866(6) 0.076(3) Uani 1 d . .
N48 N -0.5135(9) 0.7099(7) 0.3998(5) 0.111(4) Uani 1 d . .
C49 C 0.1484(8) 0.1025(6) 0.5534(5) 0.042(2) Uani 1 d . .
C50 C 0.2455(9) 0.1321(6) 0.5824(5) 0.060(3) Uani 1 d . .
H50 H 0.3030(9) 0.1652(6) 0.5485(5) 0.072 Uiso 1 calc R .
C51 C 0.2612(9) 0.1144(7) 0.6605(6) 0.063(3) Uani 1 d . .
H51 H 0.3275(9) 0.1354(7) 0.6784(6) 0.076 Uiso 1 calc R .
C52 C 0.1770(8) 0.0655(6) 0.7101(5) 0.045(2) Uani 1 d . .
C53 C 0.0787(9) 0.0384(7) 0.6853(5) 0.061(3) Uani 1 d . .
H53 H 0.0201(9) 0.0082(7) 0.7204(5) 0.074 Uiso 1 calc R .
C54 C 0.0650(9) 0.0560(7) 0.6063(5) 0.071(3) Uani 1 d . .
H54 H -0.0024(9) 0.0356(7) 0.5894(5) 0.085 Uiso 1 calc R .
C55 C 0.1909(8) 0.0441(7) 0.7913(6) 0.060(3) Uani 1 d . .
N56 N 0.2028(8) 0.0239(6) 0.8535(5) 0.083(3) Uani 1 d . .
O58 O 0.2555(5) 0.2814(4) 0.2746(4) 0.059(2) Uani 1 d . .
C59 C 0.3145(9) 0.2982(7) 0.3245(6) 0.057(3) Uani 1 d . .
O60 O 0.2960(6) 0.3728(5) 0.3687(4) 0.083(2) Uani 1 d . .
C61 C 0.2019(10) 0.4434(9) 0.3542(7) 0.105(4) Uani 1 d . .
H61A H 0.2111(10) 0.4664(9) 0.2994(7) 0.126 Uiso 1 calc R .
H61B H 0.1277(10) 0.4110(9) 0.3667(7) 0.126 Uiso 1 calc R .
C62 C 0.2017(13) 0.5212(11) 0.3972(9) 0.180(8) Uani 1 d . .
H62A H 0.1391(13) 0.5665(11) 0.3866(9) 0.269 Uiso 1 calc R .
H62B H 0.2747(13) 0.5540(11) 0.3843(9) 0.269 Uiso 1 calc R .
H62C H 0.1913(13) 0.4987(11) 0.4515(9) 0.269 Uiso 1 calc R .
C63 C 0.4165(8) 0.2354(6) 0.3439(5) 0.052(2) Uani 1 d . .
C64 C 0.4690(9) 0.2468(7) 0.4101(5) 0.068(3) Uani 1 d . .
H64 H 0.4381(9) 0.2926(7) 0.4448(5) 0.082 Uiso 1 calc R .
C65 C 0.5653(10) 0.1910(8) 0.4238(6) 0.092(4) Uani 1 d . .
H65 H 0.5977(10) 0.1963(8) 0.4692(6) 0.111 Uiso 1 calc R .
C66 C 0.6145(11) 0.1272(8) 0.3712(7) 0.103(4) Uani 1 d . .
H66 H 0.6833(11) 0.0926(8) 0.3790(7) 0.124 Uiso 1 calc R .
C67 C 0.5617(10) 0.1142(8) 0.3059(6) 0.089(4) Uani 1 d . .
H67 H 0.5927(10) 0.0682(8) 0.2714(6) 0.107 Uiso 1 calc R .
C68 C 0.4638(8) 0.1691(7) 0.2924(5) 0.068(3) Uani 1 d . .
H68 H 0.4293(8) 0.1613(7) 0.2481(5) 0.081 Uiso 1 calc R .
O69 O 0.5921(6) 0.5398(5) 0.8176(5) 0.094(3) Uani 1 d . .
C70 C 0.6087(11) 0.5925(8) 0.8686(7) 0.078(3) Uani 1 d . .
O71 O 0.7002(8) 0.5835(6) 0.9074(5) 0.115(3) Uani 1 d . .
C72 C 0.7884(13) 0.5011(9) 0.8925(9) 0.142(6) Uani 1 d . .
H72A H 0.7942(13) 0.4836(9) 0.8391(9) 0.170 Uiso 1 calc R .
H72B H 0.8647(13) 0.5193(9) 0.9028(9) 0.170 Uiso 1 calc R .
C73 C 0.7430(15) 0.4204(11) 0.9467(9) 0.178(8) Uani 1 d . .
H73A H 0.7946(15) 0.3636(11) 0.9413(9) 0.267 Uiso 1 calc R .
H73B H 0.6672(15) 0.4043(11) 0.9358(9) 0.267 Uiso 1 calc R .
H73C H 0.7370(15) 0.4398(11) 0.9990(9) 0.267 Uiso 1 calc R .
C74 C 0.5324(10) 0.6794(7) 0.8895(6) 0.065(3) Uani 1 d . .
C75 C 0.4247(10) 0.6867(8) 0.8656(6) 0.076(3) Uani 1 d . .
H75 H 0.4005(10) 0.6379(8) 0.8374(6) 0.091 Uiso 1 calc R .
C76 C 0.3507(9) 0.7680(9) 0.8839(6) 0.082(3) Uani 1 d . .
H76 H 0.2766(9) 0.7728(9) 0.8687(6) 0.099 Uiso 1 calc R .
C77 C 0.3876(11) 0.8396(9) 0.9239(6) 0.084(3) Uani 1 d . .
H77 H 0.3392(11) 0.8942(9) 0.9353(6) 0.101 Uiso 1 calc R .
C78 C 0.4946(10) 0.8318(8) 0.9472(6) 0.079(3) Uani 1 d . .
H78 H 0.5191(10) 0.8815(8) 0.9744(6) 0.094 Uiso 1 calc R .
C79 C 0.5673(9) 0.7520(8) 0.9315(6) 0.075(3) Uani 1 d . .
H79 H 0.6398(9) 0.7468(8) 0.9490(6) 0.090 Uiso 1 calc R .

loop_
_atom_type_symbol
_atom_type_description
_atom_type_scat_dispersion_real
_atom_type_scat_dispersion_imag
_atom_type_scat_source
C C 0.0033 0.0016 'International Tables Vol C Tables 4.2.6.8 and 6.1.1.4'
H H 0.0000 0.0000 'International Tables Vol C Tables 4.2.6.8 and 6.1.1.4'
N N 0.0061 0.0033 'International Tables Vol C Tables 4.2.6.8 and 6.1.1.4'
Zn Zn 0.2839 1.4301 'International Tables Vol C Tables 4.2.6.8 and 6.1.1.4'
O O 0.0106 0.0060 'International Tables Vol C Tables 4.2.6.8 and 6.1.1.4'

loop_
_geom_angle_atom_site_label_1
_geom_angle_atom_site_label_2
_geom_angle_atom_site_label_3
_geom_angle
_geom_angle_site_symmetry_1
_geom_angle_site_symmetry_3
_geom_angle_publ_flag
N3 Zn57 N2 89.2(2) . . ?
N3 Zn57 N1 166.4(3) . . ?
N2 Zn57 N1 89.0(2) . . ?
N3 Zn57 N4 89.1(2) . . ?
N2 Zn57 N4 164.2(3) . . ?
N1 Zn57 N4 89.0(2) . . ?
N3 Zn57 O58 99.0(2) . . ?
N2 Zn57 O58 92.3(2) . . ?
N1 Zn57 O58 94.6(2) . . ?
N4 Zn57 O58 103.5(2) . . ?
C10 N1 C7 106.9(6) . . ?
C10 N1 Zn57 125.7(5) . . ?
C7 N1 Zn57 126.9(5) . . ?
C12 N2 C15 106.7(6) . . ?
C12 N2 Zn57 126.3(5) . . ?
C15 N2 Zn57 126.5(5) . . ?
C17 N3 C20 106.7(6) . . ?
C17 N3 Zn57 126.3(5) . . ?
C20 N3 Zn57 126.5(5) . . ?
C5 N4 C22 107.6(6) . . ?
C5 N4 Zn57 126.2(5) . . ?
C22 N4 Zn57 126.1(5) . . ?
N4 C5 C6 127.3(7) . . ?
N4 C5 C24 108.2(7) . . ?
C6 C5 C24 124.5(7) . . ?
C5 C6 C7 125.0(7) . . ?
C5 C6 C25 117.8(7) . . ?
C7 C6 C25 117.1(7) . . ?
N1 C7 C6 125.0(7) . . ?
N1 C7 C8 109.2(7) . . ?
C6 C7 C8 125.8(7) . . ?
C9 C8 C7 106.5(7) . . ?
C8 C9 C10 108.7(7) . . ?
N1 C10 C11 125.1(7) . . ?
N1 C10 C9 108.7(7) . . ?
C11 C10 C9 125.9(8) . . ?
C12 C11 C10 125.8(7) . . ?
C12 C11 C49 118.9(7) . . ?
C10 C11 C49 115.3(7) . . ?
N2 C12 C11 125.6(7) . . ?
N2 C12 C13 109.9(7) . . ?
C11 C12 C13 124.4(8) . . ?
C14 C13 C12 106.4(8) . . ?
C13 C14 C15 108.5(7) . . ?
N2 C15 C16 126.3(7) . . ?
N2 C15 C14 108.3(7) . . ?
C16 C15 C14 125.3(8) . . ?
C15 C16 C17 124.5(7) . . ?
C15 C16 C41 119.6(7) . . ?
C17 C16 C41 115.9(7) . . ?
N3 C17 C16 125.9(7) . . ?
N3 C17 C18 109.6(7) . . ?
C16 C17 C18 124.5(8) . . ?
C19 C18 C17 106.2(7) . . ?
C18 C19 C20 108.9(7) . . ?
N3 C20 C21 126.5(7) . . ?
N3 C20 C19 108.6(7) . . ?
C21 C20 C19 124.9(8) . . ?
C20 C21 C22 124.0(7) . . ?
C20 C21 C33 117.6(7) . . ?
C22 C21 C33 118.2(7) . . ?
N4 C22 C21 126.3(7) . . ?
N4 C22 C23 109.0(7) . . ?
C21 C22 C23 124.6(7) . . ?
C24 C23 C22 106.9(7) . . ?
C23 C24 C5 108.2(7) . . ?
C25 C26 C27 120.5(8) . . ?
C30 C25 C26 118.3(8) . . ?
C30 C25 C6 120.9(8) . . ?
C26 C25 C6 120.8(8) . . ?
C28 C27 C26 120.8(8) . . ?
C27 C28 C29 118.9(8) . . ?
C27 C28 C31 119.5(9) . . ?
C29 C28 C31 121.6(9) . . ?
C30 C29 C28 120.0(8) . . ?
C29 C30 C25 121.5(8) . . ?
N32 C31 C28 177.6(11) . . ?
C38 C33 C34 118.8(8) . . ?
C38 C33 C21 121.6(8) . . ?
C34 C33 C21 119.5(8) . . ?
C33 C34 C35 120.3(8) . . ?
C36 C35 C34 119.2(8) . . ?
C37 C36 C35 120.6(8) . . ?
C37 C36 C39 121.9(9) . . ?
C35 C36 C39 117.4(9) . . ?
C36 C37 C38 119.9(9) . . ?
C33 C38 C37 121.2(8) . . ?
N40 C39 C36 176.7(12) . . ?
C46 C41 C42 118.5(8) . . ?
C46 C41 C16 121.1(9) . . ?
C42 C41 C16 120.3(8) . . ?
C41 C42 C43 121.3(9) . . ?
C44 C43 C42 119.5(9) . . ?
C43 C44 C45 120.7(9) . . ?
C43 C44 C47 119.7(10) . . ?
C45 C44 C47 119.6(10) . . ?
C44 C45 C46 118.8(10) . . ?
C41 C46 C45 121.1(9) . . ?
N48 C47 C44 179.1(13) . . ?
C54 C49 C50 116.3(9) . . ?
C54 C49 C11 120.2(9) . . ?
C50 C49 C11 123.5(8) . . ?
C49 C50 C51 122.8(9) . . ?
C52 C51 C50 118.4(9) . . ?
C53 C52 C51 121.0(9) . . ?
C53 C52 C55 118.8(9) . . ?
C51 C52 C55 120.1(9) . . ?
C52 C53 C54 119.7(9) . . ?
C49 C54 C53 121.7(9) . . ?
N56 C55 C52 177.3(11) . . ?
C59 O58 Zn57 131.1(6) . . ?
O58 C59 O60 124.7(9) . . ?
O58 C59 C63 123.9(9) . . ?
O60 C59 C63 111.4(9) . . ?
C59 O60 C61 117.7(8) . . ?
C62 C61 O60 111.2(10) . . ?
C68 C63 C64 119.6(9) . . ?
C68 C63 C59 118.5(9) . . ?
C64 C63 C59 121.9(9) . . ?
C65 C64 C63 120.0(9) . . ?
C64 C65 C66 120.4(10) . . ?
C65 C66 C67 119.9(10) . . ?
C68 C67 C66 119.9(10) . . ?
C67 C68 C63 120.2(9) . . ?
O69 C70 O71 124.5(11) . . ?
O69 C70 C74 123.0(12) . . ?
O71 C70 C74 112.3(11) . . ?
C70 O71 C72 119.8(10) . . ?
C73 C72 O71 103.6(12) . . ?
C75 C74 C79 119.7(10) . . ?
C75 C74 C70 118.2(11) . . ?
C79 C74 C70 122.1(11) . . ?
C74 C75 C76 119.7(10) . . ?
C77 C76 C75 119.7(11) . . ?
C78 C77 C76 120.2(11) . . ?
C77 C78 C79 121.1(10) . . ?
C78 C79 C74 119.6(10) . . ?

loop_
_geom_bond_atom_site_label_1
_geom_bond_atom_site_label_2
_geom_bond_distance
_geom_bond_site_symmetry_2
_geom_bond_publ_flag
Zn57 N3 2.039(6) . ?
Zn57 N2 2.052(6) . ?
Zn57 N1 2.059(6) . ?
Zn57 N4 2.064(6) . ?
Zn57 O58 2.224(6) . ?
N1 C10 1.365(9) . ?
N1 C7 1.388(9) . ?
N2 C12 1.373(9) . ?
N2 C15 1.374(9) . ?
N3 C17 1.376(9) . ?
N3 C20 1.380(9) . ?
N4 C5 1.368(9) . ?
N4 C22 1.376(9) . ?
C5 C6 1.379(10) . ?
C5 C24 1.438(10) . ?
C6 C7 1.411(10) . ?
C6 C25 1.492(10) . ?
C7 C8 1.437(11) . ?
C8 C9 1.346(10) . ?
C9 C10 1.434(10) . ?
C10 C11 1.416(10) . ?
C11 C12 1.376(10) . ?
C11 C49 1.486(11) . ?
C12 C13 1.437(10) . ?
C13 C14 1.339(11) . ?
C14 C15 1.442(11) . ?
C15 C16 1.381(10) . ?
C16 C17 1.410(10) . ?
C16 C41 1.492(10) . ?
C17 C18 1.443(10) . ?
C18 C19 1.346(10) . ?
C19 C20 1.427(10) . ?
C20 C21 1.389(10) . ?
C21 C22 1.408(10) . ?
C21 C33 1.480(10) . ?
C22 C23 1.432(10) . ?
C23 C24 1.349(9) . ?
C26 C25 1.379(10) . ?
C26 C27 1.386(10) . ?
C25 C30 1.379(10) . ?
C27 C28 1.371(11) . ?
C28 C29 1.389(11) . ?
C28 C31 1.421(12) . ?
C29 C30 1.373(10) . ?
C31 N32 1.145(10) . ?
C33 C38 1.371(10) . ?
C33 C34 1.375(10) . ?
C34 C35 1.395(11) . ?
C35 C36 1.377(11) . ?
C36 C37 1.351(11) . ?
C36 C39 1.440(12) . ?
C37 C38 1.375(10) . ?
C39 N40 1.134(10) . ?
C41 C46 1.354(11) . ?
C41 C42 1.375(11) . ?
C42 C43 1.389(11) . ?
C43 C44 1.343(12) . ?
C44 C45 1.382(12) . ?
C44 C47 1.435(13) . ?
C45 C46 1.400(11) . ?
C47 N48 1.147(10) . ?
C49 C54 1.373(11) . ?
C49 C50 1.380(12) . ?
C50 C51 1.394(11) . ?
C51 C52 1.362(11) . ?
C52 C53 1.345(11) . ?
C52 C55 1.447(12) . ?
C53 C54 1.404(11) . ?
C55 N56 1.118(10) . ?
O58 C59 1.216(10) . ?
C59 O60 1.316(10) . ?
C59 C63 1.490(12) . ?
O60 C61 1.457(11) . ?
C61 C62 1.345(14) . ?
C63 C68 1.369(11) . ?
C63 C64 1.395(11) . ?
C64 C65 1.361(12) . ?
C65 C66 1.364(12) . ?
C66 C67 1.388(13) . ?
C67 C68 1.369(12) . ?
O69 C70 1.225(12) . ?
C70 O71 1.328(13) . ?
C70 C74 1.486(14) . ?
O71 C72 1.500(13) . ?
C72 C73 1.45(2) . ?
C74 C75 1.365(12) . ?
C74 C79 1.380(13) . ?
C75 C76 1.402(13) . ?
C76 C77 1.356(13) . ?
C77 C78 1.354(12) . ?
C78 C79 1.369(12) . ?
